data_7701523
loop_
_publ_author_name
'Bubnov, Michael P.'
'Cherkasov, Vladimir K.'
'Teplova, Irina A.'
'Druzhkov, Nickolay O.'
'Grishin, Ivan D.'
'Baranov, Evgenii V.'
'Bogomyakov, Artem S.'
'Abakumov, Gleb A.'

_publ_section_title
;
 Novel dioxolene nickel complexes with sterically hindered
 diazabutadienes. Coupling of aza-ligands coordinated to nickel.
;
_journal_issue 28
_journal_name_full 'Dalton transactions (Cambridge, England : 2003)'
_journal_page_first 10516
_journal_page_last 10525
_journal_paper_doi 10.1039/c9dt01309a
_journal_volume 48
_journal_year 2019
_chemical_formula_sum 'C52 H72 N2 Ni O4'
_chemical_formula_weight 847.82
_space_group_crystal_system tetragonal
_space_group_IT_number 88
_space_group_name_Hall '-I 4ad'
_space_group_name_H-M_alt 'I 41/a :2'
_atom_sites_solution_hydrogens geom
_atom_sites_solution_primary direct
_atom_sites_solution_secondary difmap
_audit_creation_method SHELXL-2016/6
_audit_update_record
;
2019-03-24 deposited with the CCDC.	2019-06-05 downloaded from the CCDC.
;
_cell_angle_alpha 90
_cell_angle_beta 90
_cell_angle_gamma 90
_cell_formula_units_Z 8
_cell_length_a 16.2618(3)
_cell_length_b 16.2618(3)
_cell_length_c 35.9463(16)
_cell_measurement_reflns_used 900
_cell_measurement_temperature 100(2)
_cell_measurement_theta_max 30
_cell_measurement_theta_min 2
_cell_volume 9505.9(5)
_computing_cell_refinement 'Bruker SMART'
_computing_data_collection 'Bruker SMART'
_computing_data_reduction 'Bruker SHELXTL'
_computing_molecular_graphics 'Bruker SHELXTL'
_computing_publication_material 'Bruker SHELXTL'
_computing_structure_refinement 'SHELXL-2016/6 (Sheldrick, 2016)'
_computing_structure_solution 'SHELXS-97 (Sheldrick, 1990)'
_diffrn_ambient_temperature 100(2)
_diffrn_measured_fraction_theta_full 0.995
_diffrn_measured_fraction_theta_max 0.995
_diffrn_measurement_device_type 'CCD area detector'
_diffrn_measurement_method 'omega scans'
_diffrn_radiation_type MoK\a
_diffrn_radiation_wavelength 0.71073
_diffrn_reflns_av_R_equivalents 0.0402
_diffrn_reflns_av_unetI/netI 0.0215
_diffrn_reflns_Laue_measured_fraction_full 0.995
_diffrn_reflns_Laue_measured_fraction_max 0.995
_diffrn_reflns_limit_h_max 20
_diffrn_reflns_limit_h_min -20
_diffrn_reflns_limit_k_max 20
_diffrn_reflns_limit_k_min -20
_diffrn_reflns_limit_l_max 44
_diffrn_reflns_limit_l_min -44
_diffrn_reflns_number 40807
_diffrn_reflns_point_group_measured_fraction_full 0.995
_diffrn_reflns_point_group_measured_fraction_max 0.995
_diffrn_reflns_theta_full 25.242
_diffrn_reflns_theta_max 25.992
_diffrn_reflns_theta_min 1.133
_diffrn_source 'fine-focus sealed tube'
_exptl_absorpt_coefficient_mu 0.453
_exptl_absorpt_correction_T_max 1.000
_exptl_absorpt_correction_T_min 0.907
_exptl_absorpt_correction_type multi-scan
_exptl_absorpt_process_details 'SADABS (Sheldrick, 2008a)'
_exptl_crystal_colour black
_exptl_crystal_density_diffrn 1.185
_exptl_crystal_description prism
_exptl_crystal_F_000 3664
_exptl_crystal_size_max 0.380
_exptl_crystal_size_mid 0.300
_exptl_crystal_size_min 0.110
_refine_diff_density_max 0.605
_refine_diff_density_min -0.181
_refine_diff_density_rms 0.049
_refine_ls_extinction_method none
_refine_ls_goodness_of_fit_ref 1.010
_refine_ls_hydrogen_treatment constr
_refine_ls_matrix_type full
_refine_ls_number_parameters 413
_refine_ls_number_reflns 4650
_refine_ls_number_restraints 248
_refine_ls_restrained_S_all 1.001
_refine_ls_R_factor_all 0.0417
_refine_ls_R_factor_gt 0.0336
_refine_ls_shift/su_max 0.000
_refine_ls_shift/su_mean 0.000
_refine_ls_structure_factor_coef Fsqd
_refine_ls_weighting_details 'w=1/[\s^2^(Fo^2^)+(0.0601P)^2^+2.0104P] where P=(Fo^2^+2Fc^2^)/3'
_refine_ls_weighting_scheme calc
_refine_ls_wR_factor_gt 0.0815
_refine_ls_wR_factor_ref 0.0863
_reflns_Friedel_coverage 0.000
_reflns_number_gt 4093
_reflns_number_total 4650
_reflns_threshold_expression 'I > 2\s(I)'
_cod_data_source_file c9dt01309a2.cif
_cod_data_source_block nisqdadm
_cod_original_sg_symbol_H-M 'I 41/a'
_cod_database_code 7701523
_shelx_shelxl_version_number 2016/6
_shelx_space_group_comment
;
The symmetry employed for this shelxl refinement is uniquely defined
by the following loop, which should always be used as a source of
symmetry information in preference to the above space-group names.
They are only intended as comments.
;
_shelx_estimated_absorpt_t_min 0.847
_shelx_estimated_absorpt_t_max 0.952

loop_
_space_group_symop_operation_xyz
'x, y, z'
'-x+1/2, -y, z+1/2'
'-y+3/4, x+1/4, z+1/4'
'y+3/4, -x+3/4, z+3/4'
'x+1/2, y+1/2, z+1/2'
'-x+1, -y+1/2, z+1'
'-y+5/4, x+3/4, z+3/4'
'y+5/4, -x+5/4, z+5/4'
'-x, -y, -z'
'x-1/2, y, -z-1/2'
'y-3/4, -x-1/4, -z-1/4'
'-y-3/4, x-3/4, -z-3/4'
'-x+1/2, -y+1/2, -z+1/2'
'x, y+1/2, -z'
'y-1/4, -x+1/4, -z+1/4'
'-y-1/4, x-1/4, -z-1/4'

loop_
_atom_site_label
_atom_site_type_symbol
_atom_site_fract_x
_atom_site_fract_y
_atom_site_fract_z
_atom_site_U_iso_or_equiv
_atom_site_adp_type
_atom_site_occupancy
_atom_site_site_symmetry_order
_atom_site_calc_flag
_atom_site_refinement_flags_posn
_atom_site_refinement_flags_adp
_atom_site_refinement_flags_occupancy
_atom_site_disorder_assembly
_atom_site_disorder_group
Ni1 Ni 0.500000 0.250000 0.11570(2) 0.02562(10) Uani 0.9480(17) 2 d S T P A 1
O1 O 0.37626(10) 0.2415(4) 0.12551(14) 0.0299(10) Uani 0.9480(17) 1 d . . P A 1
O2 O 0.5003(2) 0.1602(5) 0.1542(2) 0.0281(3) Uani 0.9480(17) 1 d . . P A 1
N1 N 0.49057(11) 0.33088(9) 0.07029(4) 0.0308(3) Uani 1 1 d D . . . .
C1 C 0.36211(12) 0.20106(12) 0.15578(6) 0.0283(4) Uani 0.9480(17) 1 d . . P A 1
C2 C 0.43130(12) 0.15326(12) 0.17093(5) 0.0272(4) Uani 0.9480(17) 1 d . . P A 1
C3 C 0.41956(13) 0.09992(13) 0.20258(6) 0.0333(5) Uani 0.9480(17) 1 d . . P A 1
C4 C 0.34334(14) 0.09986(15) 0.21794(6) 0.0405(5) Uani 0.9480(17) 1 d . . P A 1
H4A H 0.333300 0.064529 0.238495 0.049 Uiso 0.9480(17) 1 calc R U P A 1
C5 C 0.27770(14) 0.14995(15) 0.20488(7) 0.0400(6) Uani 0.9480(17) 1 d . . P A 1
H5A H 0.226768 0.148144 0.217802 0.048 Uiso 0.9480(17) 1 calc R U P A 1
C6 C 0.28423(13) 0.20039(12) 0.17475(6) 0.0325(5) Uani 0.9480(17) 1 d . . P A 1
C7 C 0.4921(3) 0.0487(2) 0.21671(7) 0.0415(9) Uani 0.9480(17) 1 d . . P A 1
C8 C 0.52507(18) -0.00734(16) 0.18570(9) 0.0487(6) Uani 0.9480(17) 1 d . . P A 1
H8A H 0.546286 0.026475 0.165276 0.073 Uiso 0.9480(17) 1 calc R U P A 1
H8B H 0.480530 -0.042434 0.176471 0.073 Uiso 0.9480(17) 1 calc R U P A 1
H8C H 0.569414 -0.041811 0.195578 0.073 Uiso 0.9480(17) 1 calc R U P A 1
C9 C 0.56020(16) 0.10611(19) 0.23056(8) 0.0523(7) Uani 0.9480(17) 1 d . . P A 1
H9A H 0.579529 0.140467 0.209937 0.078 Uiso 0.9480(17) 1 calc R U P A 1
H9B H 0.606060 0.073306 0.240183 0.078 Uiso 0.9480(17) 1 calc R U P A 1
H9C H 0.538598 0.141286 0.250422 0.078 Uiso 0.9480(17) 1 calc R U P A 1
C10 C 0.46442(18) -0.0074(2) 0.24906(9) 0.0650(9) Uani 0.9480(17) 1 d . . P A 1
H10A H 0.509789 -0.043826 0.256142 0.097 Uiso 0.9480(17) 1 calc R U P A 1
H10B H 0.417214 -0.040476 0.241115 0.097 Uiso 0.9480(17) 1 calc R U P A 1
H10C H 0.448697 0.026567 0.270429 0.097 Uiso 0.9480(17) 1 calc R U P A 1
C11 C 0.21384(14) 0.25640(17) 0.16174(7) 0.0377(4) Uani 0.9480(17) 1 d . . P A 1
C12 C 0.24341(15) 0.34646(14) 0.16432(8) 0.0466(6) Uani 0.9480(17) 1 d . . P A 1
H12A H 0.257538 0.359379 0.190174 0.070 Uiso 0.9480(17) 1 calc R U P A 1
H12B H 0.199470 0.383254 0.155892 0.070 Uiso 0.9480(17) 1 calc R U P A 1
H12C H 0.291988 0.353905 0.148545 0.070 Uiso 0.9480(17) 1 calc R U P A 1
C13 C 0.13761(16) 0.2476(3) 0.18653(12) 0.0512(7) Uani 0.9480(17) 1 d . . P A 1
H13A H 0.118251 0.190584 0.185858 0.077 Uiso 0.9480(17) 1 calc R U P A 1
H13B H 0.094088 0.284142 0.177422 0.077 Uiso 0.9480(17) 1 calc R U P A 1
H13C H 0.151756 0.262580 0.212153 0.077 Uiso 0.9480(17) 1 calc R U P A 1
C14 C 0.18954(16) 0.23606(16) 0.12179(7) 0.0403(6) Uani 0.9480(17) 1 d . . P A 1
H14A H 0.167880 0.179872 0.120691 0.060 Uiso 0.9480(17) 1 calc R U P A 1
H14B H 0.237906 0.240505 0.105654 0.060 Uiso 0.9480(17) 1 calc R U P A 1
H14C H 0.147228 0.274723 0.113375 0.060 Uiso 0.9480(17) 1 calc R U P A 1
C15 C 0.47489(19) 0.41810(13) 0.07340(6) 0.0308(5) Uani 0.9480(17) 1 d . U P A 1
C16 C 0.54017(15) 0.47194(13) 0.07893(6) 0.0348(5) Uani 0.9480(17) 1 d . U P A 1
C17 C 0.52218(17) 0.55557(16) 0.08413(7) 0.0408(6) Uani 0.9480(17) 1 d . U P A 1
H17A H 0.565780 0.593318 0.088355 0.049 Uiso 0.9480(17) 1 calc R U P A 1
C18 C 0.44283(17) 0.58362(16) 0.08322(7) 0.0448(6) Uani 0.9480(17) 1 d . U P A 1
H18A H 0.431744 0.640213 0.087448 0.054 Uiso 0.9480(17) 1 calc R U P A 1
C19 C 0.37887(16) 0.53005(15) 0.07620(7) 0.0439(6) Uani 0.9480(17) 1 d . U P A 1
H19A H 0.324364 0.550712 0.074419 0.053 Uiso 0.9480(17) 1 calc R U P A 1
C20 C 0.39290(16) 0.44665(15) 0.07171(6) 0.0374(5) Uani 0.9480(17) 1 d . U P A 1
C21 C 0.62854(16) 0.44386(15) 0.07729(7) 0.0399(6) Uani 0.9480(17) 1 d . U P A 1
H21A H 0.629605 0.382399 0.078134 0.048 Uiso 0.9480(17) 1 calc R U P A 1
C22 C 0.67856(15) 0.47685(16) 0.11015(7) 0.0454(6) Uani 0.9480(17) 1 d . U P A 1
H22A H 0.649536 0.464927 0.133426 0.068 Uiso 0.9480(17) 1 calc R U P A 1
H22B H 0.685507 0.536431 0.107525 0.068 Uiso 0.9480(17) 1 calc R U P A 1
H22C H 0.732662 0.450310 0.110532 0.068 Uiso 0.9480(17) 1 calc R U P A 1
C23 C 0.66796(16) 0.47221(17) 0.04046(7) 0.0506(6) Uani 0.9480(17) 1 d . U P A 1
H23A H 0.637030 0.449254 0.019487 0.076 Uiso 0.9480(17) 1 calc R U P A 1
H23B H 0.725027 0.453010 0.039346 0.076 Uiso 0.9480(17) 1 calc R U P A 1
H23C H 0.666865 0.532392 0.039116 0.076 Uiso 0.9480(17) 1 calc R U P A 1
C24 C 0.32215(15) 0.38940(17) 0.06377(8) 0.0480(6) Uani 0.9480(17) 1 d . U P A 1
H24A H 0.270320 0.416406 0.070419 0.072 Uiso 0.9480(17) 1 calc R U P A 1
H24B H 0.328495 0.339057 0.078477 0.072 Uiso 0.9480(17) 1 calc R U P A 1
H24C H 0.321627 0.375502 0.037239 0.072 Uiso 0.9480(17) 1 calc R U P A 1
C25 C 0.49361(13) 0.29578(11) 0.03833(5) 0.0318(4) Uani 1 1 d . . . . .
C26 C 0.48632(16) 0.33924(13) 0.00161(5) 0.0433(5) Uani 1 1 d . . . . .
H26A H 0.442174 0.314059 -0.013042 0.065 Uiso 1 1 calc R U . . .
H26B H 0.538382 0.334626 -0.011967 0.065 Uiso 1 1 calc R U . . .
H26C H 0.473656 0.397404 0.005867 0.065 Uiso 1 1 calc R U . . .
Ni1' Ni 0.500000 0.250000 0.11563(19) 0.02562(10) Uani 0.0520(17) 2 d DS TU P A 2
O1' O 0.6227(14) 0.249(7) 0.129(3) 0.03(2) Uani 0.0520(17) 1 d D U P A 2
O2' O 0.501(4) 0.161(9) 0.154(4) 0.0281(3) Uani 0.0520(17) 1 d D U P A 2
C1' C 0.6374(14) 0.2014(12) 0.1567(5) 0.0283(4) Uani 0.0520(17) 1 d DG U P A 2
C2' C 0.5720(11) 0.1544(14) 0.1697(6) 0.0272(4) Uani 0.0520(17) 1 d DG U P A 2
C3' C 0.5820(11) 0.1045(12) 0.2007(6) 0.025(8) Uani 0.0520(17) 1 d DG U P A 2
C4' C 0.6575(14) 0.1016(14) 0.2189(5) 0.030(8) Uani 0.0520(17) 1 d G U P A 2
H4'A H 0.664319 0.067436 0.240090 0.036 Uiso 0.0520(17) 1 calc R U P A 2
C5' C 0.7229(10) 0.1486(14) 0.2059(6) 0.032(9) Uani 0.0520(17) 1 d G U P A 2
H5'A H 0.774447 0.146559 0.218313 0.038 Uiso 0.0520(17) 1 calc R U P A 2
C6' C 0.7129(11) 0.1985(11) 0.1749(6) 0.047(11) Uani 0.0520(17) 1 d DG U P A 2
C7' C 0.5115(17) 0.056(2) 0.2184(10) 0.04(3) Uani 0.0520(17) 1 d D U P A 2
C8' C 0.534(3) 0.001(3) 0.2515(12) 0.0487(6) Uani 0.0520(17) 1 d D U P A 2
H8'A H 0.582115 -0.032340 0.245102 0.073 Uiso 0.0520(17) 1 calc R U P A 2
H8'B H 0.547468 0.036101 0.272989 0.073 Uiso 0.0520(17) 1 calc R U P A 2
H8'C H 0.487733 -0.034400 0.257675 0.073 Uiso 0.0520(17) 1 calc R U P A 2
C9' C 0.474(3) -0.007(2) 0.1914(11) 0.032(9) Uani 0.0520(17) 1 d D U P A 2
H9'A H 0.516397 -0.045695 0.183538 0.048 Uiso 0.0520(17) 1 calc R U P A 2
H9'B H 0.429415 -0.036403 0.203932 0.048 Uiso 0.0520(17) 1 calc R U P A 2
H9'C H 0.452055 0.022136 0.169642 0.048 Uiso 0.0520(17) 1 calc R U P A 2
C10' C 0.437(3) 0.110(3) 0.2271(17) 0.055(13) Uani 0.0520(17) 1 d D U P A 2
H10D H 0.423759 0.143922 0.205445 0.083 Uiso 0.0520(17) 1 calc R U P A 2
H10E H 0.389653 0.074774 0.233110 0.083 Uiso 0.0520(17) 1 calc R U P A 2
H10F H 0.449388 0.145275 0.248424 0.083 Uiso 0.0520(17) 1 calc R U P A 2
C11' C 0.7860(14) 0.2497(14) 0.1614(8) 0.0377(4) Uani 0.0520(17) 1 d D U P A 2
C12' C 0.775(3) 0.3433(14) 0.1617(13) 0.0466(6) Uani 0.0520(17) 1 d D U P A 2
H12D H 0.756441 0.361026 0.186248 0.070 Uiso 0.0520(17) 1 calc R U P A 2
H12E H 0.828239 0.369503 0.156043 0.070 Uiso 0.0520(17) 1 calc R U P A 2
H12F H 0.734840 0.359151 0.142822 0.070 Uiso 0.0520(17) 1 calc R U P A 2
C13' C 0.815(3) 0.235(3) 0.1215(11) 0.0512(7) Uani 0.0520(17) 1 d D U P A 2
H13D H 0.768277 0.239725 0.104463 0.077 Uiso 0.0520(17) 1 calc R U P A 2
H13E H 0.856412 0.276891 0.114932 0.077 Uiso 0.0520(17) 1 calc R U P A 2
H13F H 0.839504 0.180463 0.119463 0.077 Uiso 0.0520(17) 1 calc R U P A 2
C14' C 0.8667(16) 0.240(4) 0.1829(19) 0.0403(6) Uani 0.0520(17) 1 d D U P A 2
H14D H 0.856418 0.248384 0.209501 0.060 Uiso 0.0520(17) 1 calc R U P A 2
H14E H 0.889232 0.185344 0.178706 0.060 Uiso 0.0520(17) 1 calc R U P A 2
H14F H 0.906141 0.281772 0.174175 0.060 Uiso 0.0520(17) 1 calc R U P A 2
C15' C 0.513(2) 0.4158(13) 0.0721(8) 0.022(10) Uani 0.0520(17) 1 d G U P A 2
C16' C 0.4381(16) 0.4565(19) 0.0692(5) 0.054(14) Uani 0.0520(17) 1 d DG U P A 2
C17' C 0.4334(17) 0.5403(19) 0.0767(8) 0.026(8) Uani 0.0520(17) 1 d G U P A 2
H17B H 0.382235 0.568108 0.074724 0.031 Uiso 0.0520(17) 1 calc R U P A 2
C18' C 0.504(2) 0.5832(13) 0.0872(9) 0.055(17) Uani 0.0520(17) 1 d G U P A 2
H18B H 0.500403 0.640437 0.092306 0.066 Uiso 0.0520(17) 1 calc R U P A 2
C19' C 0.5785(17) 0.5425(16) 0.0901(8) 0.0439(6) Uani 0.0520(17) 1 d G U P A 2
H19B H 0.626425 0.571838 0.097229 0.053 Uiso 0.0520(17) 1 calc R U P A 2
C20' C 0.5831(16) 0.4588(16) 0.0826(9) 0.0374(5) Uani 0.0520(17) 1 d DG U P A 2
C21' C 0.3585(14) 0.416(2) 0.0579(8) 0.0399(6) Uani 0.0520(17) 1 d D U P A 2
H21B H 0.370368 0.355617 0.055058 0.048 Uiso 0.0520(17) 1 calc R U P A 2
C22' C 0.277(2) 0.423(3) 0.0786(10) 0.0454(6) Uani 0.0520(17) 1 d D U P A 2
H22D H 0.234666 0.390628 0.065621 0.068 Uiso 0.0520(17) 1 calc R U P A 2
H22E H 0.283192 0.402020 0.104008 0.068 Uiso 0.0520(17) 1 calc R U P A 2
H22F H 0.259800 0.480720 0.079463 0.068 Uiso 0.0520(17) 1 calc R U P A 2
C23' C 0.337(3) 0.449(3) 0.0191(8) 0.0506(6) Uani 0.0520(17) 1 d D U P A 2
H23D H 0.356972 0.409954 0.000182 0.076 Uiso 0.0520(17) 1 calc R U P A 2
H23E H 0.363385 0.502162 0.015466 0.076 Uiso 0.0520(17) 1 calc R U P A 2
H23F H 0.277364 0.454466 0.016901 0.076 Uiso 0.0520(17) 1 calc R U P A 2
C24' C 0.660(3) 0.408(4) 0.079(2) 0.075(18) Uani 0.0520(17) 1 d D U P A 2
H24D H 0.645745 0.350736 0.073509 0.112 Uiso 0.0520(17) 1 calc R U P A 2
H24E H 0.694106 0.429758 0.058494 0.112 Uiso 0.0520(17) 1 calc R U P A 2
H24F H 0.691700 0.410470 0.102137 0.112 Uiso 0.0520(17) 1 calc R U P A 2

loop_
_atom_site_aniso_label
_atom_site_aniso_U_11
_atom_site_aniso_U_22
_atom_site_aniso_U_33
_atom_site_aniso_U_23
_atom_site_aniso_U_13
_atom_site_aniso_U_12
Ni1 0.02626(17) 0.02404(16) 0.02657(16) 0.000 0.000 -0.00331(14)
O1 0.0273(13) 0.030(2) 0.0319(16) 0.0042(7) -0.0048(6) -0.0031(7)
O2 0.0258(6) 0.0295(6) 0.0291(6) 0.0016(5) -0.0004(6) -0.0003(6)
N1 0.0321(9) 0.0295(7) 0.0309(7) 0.0024(6) 0.0002(7) -0.0061(7)
C1 0.0309(10) 0.0233(9) 0.0308(10) -0.0008(8) -0.0028(8) -0.0054(8)
C2 0.0279(10) 0.0250(9) 0.0287(9) -0.0007(7) -0.0024(8) -0.0048(8)
C3 0.0322(11) 0.0346(11) 0.0332(12) 0.0062(9) -0.0054(9) -0.0019(9)
C4 0.0391(12) 0.0436(13) 0.0387(12) 0.0159(10) 0.0039(9) -0.0034(9)
C5 0.0311(11) 0.0453(13) 0.0437(13) 0.0087(10) 0.0051(9) -0.0019(10)
C6 0.0277(10) 0.0300(11) 0.0396(12) 0.0032(9) -0.0014(9) -0.0020(8)
C7 0.0325(14) 0.0473(18) 0.0448(19) 0.0189(10) -0.0074(12) -0.0004(12)
C8 0.0394(14) 0.0395(13) 0.0672(17) 0.0103(12) -0.0066(12) 0.0083(11)
C9 0.0441(14) 0.0663(17) 0.0465(15) 0.0097(13) -0.0145(12) -0.0052(12)
C10 0.0476(15) 0.077(2) 0.070(2) 0.0442(17) -0.0041(13) 0.0075(14)
C11 0.0297(9) 0.0335(10) 0.0500(10) 0.0027(12) 0.0002(8) 0.0020(9)
C12 0.0395(13) 0.0327(12) 0.0676(16) -0.0018(11) -0.0055(11) 0.0045(10)
C13 0.0332(11) 0.0548(18) 0.0656(17) 0.0078(17) 0.0076(10) 0.0067(13)
C14 0.0295(10) 0.0369(16) 0.0545(13) 0.0045(10) -0.0077(9) -0.0011(10)
C15 0.0359(13) 0.0301(11) 0.0265(11) 0.0058(8) 0.0046(9) 0.0010(9)
C16 0.0409(12) 0.0313(11) 0.0321(11) 0.0031(9) 0.0063(9) -0.0026(9)
C17 0.0530(17) 0.0309(12) 0.0384(12) 0.0034(9) 0.0099(10) -0.0045(12)
C18 0.0630(16) 0.0322(13) 0.0392(12) 0.0021(10) 0.0115(11) 0.0092(11)
C19 0.0482(13) 0.0424(12) 0.0410(12) 0.0081(10) 0.0083(10) 0.0122(11)
C20 0.0416(14) 0.0382(12) 0.0324(11) 0.0075(9) 0.0050(10) 0.0042(10)
C21 0.0401(13) 0.0305(11) 0.0491(13) -0.0002(10) 0.0090(10) -0.0065(10)
C22 0.0418(13) 0.0404(12) 0.0541(14) -0.0008(11) 0.0029(11) -0.0081(10)
C23 0.0472(14) 0.0559(15) 0.0487(13) -0.0102(12) 0.0132(11) -0.0105(12)
C24 0.0343(13) 0.0525(15) 0.0572(15) 0.0125(12) -0.0029(11) 0.0013(11)
C25 0.0316(10) 0.0358(10) 0.0279(8) 0.0026(7) 0.0004(9) -0.0062(9)
C26 0.0593(16) 0.0410(11) 0.0296(9) 0.0061(8) 0.0014(10) -0.0043(11)
Ni1' 0.02626(17) 0.02404(16) 0.02657(16) 0.000 0.000 -0.00331(14)
O1' 0.03(2) 0.03(2) 0.03(2) -0.001(5) 0.001(5) 0.001(5)
O2' 0.0258(6) 0.0295(6) 0.0291(6) 0.0016(5) -0.0004(6) -0.0003(6)
C1' 0.0309(10) 0.0233(9) 0.0308(10) -0.0008(8) -0.0028(8) -0.0054(8)
C2' 0.0279(10) 0.0250(9) 0.0287(9) -0.0007(7) -0.0024(8) -0.0048(8)
C3' 0.025(9) 0.026(9) 0.023(9) 0.003(5) -0.003(5) 0.000(5)
C4' 0.029(9) 0.032(9) 0.030(9) 0.001(5) 0.001(5) 0.003(5)
C5' 0.032(10) 0.031(10) 0.033(10) 0.002(5) 0.000(5) 0.000(5)
C6' 0.048(12) 0.045(12) 0.048(12) -0.002(5) 0.001(5) -0.001(5)
C7' 0.04(3) 0.04(3) 0.04(3) 0.002(5) -0.001(5) 0.002(5)
C8' 0.0394(14) 0.0395(13) 0.0672(17) 0.0103(12) -0.0066(12) 0.0083(11)
C9' 0.037(12) 0.035(12) 0.023(11) 0.003(9) 0.005(9) 0.002(9)
C10' 0.057(15) 0.057(15) 0.050(15) 0.003(10) 0.006(10) -0.011(10)
C11' 0.0297(9) 0.0335(10) 0.0500(10) 0.0027(12) 0.0002(8) 0.0020(9)
C12' 0.0395(13) 0.0327(12) 0.0676(16) -0.0018(11) -0.0055(11) 0.0045(10)
C13' 0.0332(11) 0.0548(18) 0.0656(17) 0.0078(17) 0.0076(10) 0.0067(13)
C14' 0.0295(10) 0.0369(16) 0.0545(13) 0.0045(10) -0.0077(9) -0.0011(10)
C15' 0.021(11) 0.024(11) 0.023(11) 0.002(5) 0.001(5) -0.001(5)
C16' 0.053(15) 0.053(15) 0.056(15) 0.002(5) -0.001(5) -0.002(5)
C17' 0.026(9) 0.024(9) 0.028(9) 0.002(5) -0.002(5) 0.000(5)
C18' 0.056(18) 0.055(18) 0.053(18) 0.000(5) -0.001(5) 0.001(5)
C19' 0.0482(13) 0.0424(12) 0.0410(12) 0.0081(10) 0.0083(10) 0.0122(11)
C20' 0.0416(14) 0.0382(12) 0.0324(11) 0.0075(9) 0.0050(10) 0.0042(10)
C21' 0.0401(13) 0.0305(11) 0.0491(13) -0.0002(10) 0.0090(10) -0.0065(10)
C22' 0.0418(13) 0.0404(12) 0.0541(14) -0.0008(11) 0.0029(11) -0.0081(10)
C23' 0.0472(14) 0.0559(15) 0.0487(13) -0.0102(12) 0.0132(11) -0.0105(12)
C24' 0.07(2) 0.07(2) 0.08(2) 0.009(10) -0.002(10) -0.001(10)

loop_
_atom_type_symbol
_atom_type_description
_atom_type_scat_dispersion_real
_atom_type_scat_dispersion_imag
_atom_type_scat_source
C C 0.0033 0.0016 'International Tables Vol C Tables 4.2.6.8 and 6.1.1.4'
H H 0.0000 0.0000 'International Tables Vol C Tables 4.2.6.8 and 6.1.1.4'
N N 0.0061 0.0033 'International Tables Vol C Tables 4.2.6.8 and 6.1.1.4'
O O 0.0106 0.0060 'International Tables Vol C Tables 4.2.6.8 and 6.1.1.4'
Ni Ni 0.3393 1.1124 'International Tables Vol C Tables 4.2.6.8 and 6.1.1.4'

loop_
_geom_angle_atom_site_label_1
_geom_angle_atom_site_label_2
_geom_angle_atom_site_label_3
_geom_angle
_geom_angle_site_symmetry_1
_geom_angle_site_symmetry_3
O2 Ni1 O2 93.2(7) 6_554 .
O2 Ni1 O1 80.5(2) 6_554 6_554
O2 Ni1 O1 85.88(12) . 6_554
O2 Ni1 O1 85.88(12) 6_554 .
O2 Ni1 O1 80.5(2) . .
O1 Ni1 O1 160.2(3) 6_554 .
O2 Ni1 N1 171.3(3) 6_554 6_554
O2 Ni1 N1 94.5(4) . 6_554
O1 Ni1 N1 96.0(2) 6_554 6_554
O1 Ni1 N1 99.39(11) . 6_554
O2 Ni1 N1 94.5(4) 6_554 .
O2 Ni1 N1 171.3(3) . .
O1 Ni1 N1 99.39(11) 6_554 .
O1 Ni1 N1 96.0(2) . .
N1 Ni1 N1 78.10(8) 6_554 .
C1 O1 Ni1 110.8(3) . .
C2 O2 Ni1 112.7(3) . .
C25 N1 C15' 117.5(12) . .
C25 N1 C15 120.82(16) . .
C25 N1 Ni1' 114.41(18) . .
C15' N1 Ni1' 123.4(12) . .
C25 N1 Ni1 114.45(12) . .
C15 N1 Ni1 124.53(12) . .
O1 C1 C6 124.1(2) . .
O1 C1 C2 116.4(2) . .
C6 C1 C2 119.58(18) . .
O2 C2 C3 122.71(19) . .
O2 C2 C1 116.74(17) . .
C3 C2 C1 120.53(17) . .
C4 C3 C2 116.23(19) . .
C4 C3 C7 124.6(2) . .
C2 C3 C7 119.1(2) . .
C3 C4 C5 123.4(2) . .
C6 C5 C4 123.3(2) . .
C5 C6 C1 116.74(19) . .
C5 C6 C11 122.7(2) . .
C1 C6 C11 120.49(19) . .
C3 C7 C9 109.5(2) . .
C3 C7 C8 110.5(2) . .
C9 C7 C8 110.2(3) . .
C3 C7 C10 110.3(3) . .
C9 C7 C10 109.0(3) . .
C8 C7 C10 107.3(3) . .
C14 C11 C6 110.5(2) . .
C14 C11 C13 108.5(2) . .
C6 C11 C13 111.7(2) . .
C14 C11 C12 110.1(2) . .
C6 C11 C12 108.18(18) . .
C13 C11 C12 107.8(2) . .
C16 C15 C20 121.3(2) . .
C16 C15 N1 119.6(2) . .
C20 C15 N1 119.0(2) . .
C15 C16 C17 118.0(2) . .
C15 C16 C21 122.1(2) . .
C17 C16 C21 119.8(2) . .
C18 C17 C16 121.1(2) . .
C17 C18 C19 120.3(2) . .
C18 C19 C20 121.0(2) . .
C19 C20 C15 118.2(2) . .
C19 C20 C24 120.1(2) . .
C15 C20 C24 121.7(2) . .
C16 C21 C22 111.7(2) . .
C16 C21 C23 109.8(2) . .
C22 C21 C23 109.7(2) . .
N1 C25 C26 125.04(17) . .
N1 C25 C25 116.47(10) . 6_554
C26 C25 C25 118.49(11) . 6_554
O2' Ni1' O1' 81(5) . 6_554
O2' Ni1' O1' 80.2(13) . .
O1' Ni1' O1' 153(6) 6_554 .
O2' Ni1' N1 172(5) . .
O1' Ni1' N1 96(4) 6_554 .
O1' Ni1' N1 104.8(5) . .
N1 Ni1' N1 78.2(3) 6_554 .
C1' O1' Ni1' 111.5(14) . .
C2' O2' Ni1' 111.0(13) . .
O1' C1' C2' 116.6(18) . .
O1' C1' C6' 123(2) . .
C2' C1' C6' 120.0 . .
O2' C2' C1' 120.1(17) . .
O2' C2' C3' 120(2) . .
C1' C2' C3' 120.0 . .
C4' C3' C2' 120.0 . .
C4' C3' C7' 116.7(19) . .
C2' C3' C7' 123.1(19) . .
C3' C4' C5' 120.0 . .
C6' C5' C4' 120.0 . .
C5' C6' C1' 120.0 . .
C5' C6' C11' 118.7(15) . .
C1' C6' C11' 121.3(15) . .
C10' C7' C8' 111(3) . .
C10' C7' C3' 113(3) . .
C8' C7' C3' 116(3) . .
C10' C7' C9' 101(3) . .
C8' C7' C9' 102(3) . .
C3' C7' C9' 112(3) . .
C13' C11' C14' 101(2) . .
C13' C11' C6' 117.1(18) . .
C14' C11' C6' 117.0(18) . .
C13' C11' C12' 101(2) . .
C14' C11' C12' 101(2) . .
C6' C11' C12' 116.9(17) . .
C16' C15' C20' 120.0 . .
C16' C15' N1 104(2) . .
C20' C15' N1 135(2) . .
C17' C16' C15' 120.0 . .
C17' C16' C21' 116(3) . .
C15' C16' C21' 124(3) . .
C18' C17' C16' 120.0 . .
C17' C18' C19' 120.0 . .
C20' C19' C18' 120.0 . .
C19' C20' C15' 120.0 . .
C19' C20' C24' 127(3) . .
C15' C20' C24' 113(3) . .
C16' C21' C22' 125(3) . .
C16' C21' C23' 107(2) . .
C22' C21' C23' 102.6(12) . .

loop_
_geom_bond_atom_site_label_1
_geom_bond_atom_site_label_2
_geom_bond_distance
_geom_bond_site_symmetry_2
Ni1 O2 2.0110(12) 6_554
Ni1 O2 2.0110(12) .
Ni1 O1 2.0476(13) 6_554
Ni1 O1 2.0476(13) .
Ni1 N1 2.1018(15) 6_554
Ni1 N1 2.1018(15) .
O1 C1 1.292(7) .
O2 C2 1.279(7) .
N1 C25 1.284(2) .
N1 C15' 1.43(2) .
N1 C15 1.445(3) .
N1 Ni1' 2.100(5) .
C1 C6 1.438(3) .
C1 C2 1.472(3) .
C2 C3 1.443(3) .
C3 C4 1.357(3) .
C3 C7 1.531(4) .
C4 C5 1.423(3) .
C5 C6 1.363(3) .
C6 C11 1.536(3) .
C7 C9 1.531(5) .
C7 C8 1.536(4) .
C7 C10 1.545(4) .
C11 C14 1.526(3) .
C11 C13 1.533(3) .
C11 C12 1.544(4) .
C15 C16 1.390(3) .
C15 C20 1.413(4) .
C16 C17 1.404(4) .
C16 C21 1.509(3) .
C17 C18 1.369(4) .
C18 C19 1.380(4) .
C19 C20 1.385(3) .
C20 C24 1.507(4) .
C21 C22 1.531(4) .
C21 C23 1.542(3) .
C25 C26 1.502(2) .
C25 C25 1.503(4) 6_554
Ni1' O2' 2.010(5) .
Ni1' O1' 2.050(5) 6_554
Ni1' O1' 2.050(5) .
O1' C1' 1.290(5) .
O2' C2' 1.290(5) .
C1' C2' 1.3900 .
C1' C6' 1.3900 .
C2' C3' 1.3900 .
C3' C4' 1.3900 .
C3' C7' 1.530(5) .
C4' C5' 1.3900 .
C5' C6' 1.3900 .
C6' C11' 1.530(5) .
C7' C10' 1.530(5) .
C7' C8' 1.530(5) .
C7' C9' 1.530(5) .
C11' C13' 1.529(5) .
C11' C14' 1.530(5) .
C11' C12' 1.531(5) .
C15' C16' 1.3900 .
C15' C20' 1.3900 .
C16' C17' 1.3900 .
C16' C21' 1.510(5) .
C17' C18' 1.3900 .
C18' C19' 1.3900 .
C19' C20' 1.3900 .
C20' C24' 1.511(5) .
C21' C22' 1.530(5) .
C21' C23' 1.532(5) .

loop_
_geom_torsion_atom_site_label_1
_geom_torsion_atom_site_label_2
_geom_torsion_atom_site_label_3
_geom_torsion_atom_site_label_4
_geom_torsion
_geom_torsion_site_symmetry_4
Ni1 O1 C1 C6 165.17(18) .
Ni1 O1 C1 C2 -15.0(3) .
Ni1 O2 C2 C3 -172.5(3) .
Ni1 O2 C2 C1 9.2(8) .
O1 C1 C2 O2 4.3(6) .
C6 C1 C2 O2 -175.9(6) .
O1 C1 C2 C3 -174.1(2) .
C6 C1 C2 C3 5.8(3) .
O2 C2 C3 C4 178.9(6) .
C1 C2 C3 C4 -2.8(3) .
O2 C2 C3 C7 -0.5(7) .
C1 C2 C3 C7 177.8(2) .
C2 C3 C4 C5 -1.3(4) .
C7 C3 C4 C5 178.1(3) .
C3 C4 C5 C6 2.7(4) .
C4 C5 C6 C1 0.4(3) .
C4 C5 C6 C11 -177.8(2) .
O1 C1 C6 C5 175.4(3) .
C2 C1 C6 C5 -4.4(3) .
O1 C1 C6 C11 -6.3(4) .
C2 C1 C6 C11 173.84(19) .
C4 C3 C7 C9 -115.9(3) .
C2 C3 C7 C9 63.5(3) .
C4 C3 C7 C8 122.5(3) .
C2 C3 C7 C8 -58.1(4) .
C4 C3 C7 C10 4.0(4) .
C2 C3 C7 C10 -176.6(2) .
C5 C6 C11 C14 -121.2(2) .
C1 C6 C11 C14 60.7(3) .
C5 C6 C11 C13 -0.2(4) .
C1 C6 C11 C13 -178.3(2) .
C5 C6 C11 C12 118.3(2) .
C1 C6 C11 C12 -59.9(3) .
C25 N1 C15 C16 -99.7(2) .
Ni1 N1 C15 C16 85.8(2) .
C25 N1 C15 C20 82.0(3) .
Ni1 N1 C15 C20 -92.6(2) .
C20 C15 C16 C17 2.2(3) .
N1 C15 C16 C17 -176.10(19) .
C20 C15 C16 C21 -174.3(2) .
N1 C15 C16 C21 7.4(3) .
C15 C16 C17 C18 -1.0(3) .
C21 C16 C17 C18 175.6(2) .
C16 C17 C18 C19 -1.6(4) .
C17 C18 C19 C20 3.1(4) .
C18 C19 C20 C15 -1.9(3) .
C18 C19 C20 C24 -179.5(2) .
C16 C15 C20 C19 -0.8(3) .
N1 C15 C20 C19 177.52(19) .
C16 C15 C20 C24 176.8(2) .
N1 C15 C20 C24 -4.9(3) .
C15 C16 C21 C22 -133.3(2) .
C17 C16 C21 C22 50.3(3) .
C15 C16 C21 C23 104.8(2) .
C17 C16 C21 C23 -71.7(3) .
C15' N1 C25 C26 -25.0(15) .
C15 N1 C25 C26 3.4(3) .
Ni1' N1 C25 C26 178.52(17) .
Ni1 N1 C25 C26 178.52(17) .
C15' N1 C25 C25 154.3(15) 6_554
C15 N1 C25 C25 -177.3(2) 6_554
Ni1' N1 C25 C25 -2.2(3) 6_554
Ni1 N1 C25 C25 -2.2(3) 6_554
Ni1' O1' C1' C2' 7(11) .
Ni1' O1' C1' C6' -170(3) .
Ni1' O2' C2' C1' -5(17) .
Ni1' O2' C2' C3' 171(5) .
O1' C1' C2' O2' -2(14) .
C6' C1' C2' O2' 176(12) .
O1' C1' C2' C3' -177(8) .
C6' C1' C2' C3' 0.0 .
O2' C2' C3' C4' -176(12) .
C1' C2' C3' C4' 0.0 .
O2' C2' C3' C7' 0(12) .
C1' C2' C3' C7' 175(2) .
C2' C3' C4' C5' 0.0 .
C7' C3' C4' C5' -176(2) .
C3' C4' C5' C6' 0.0 .
C4' C5' C6' C1' 0.0 .
C4' C5' C6' C11' 179.8(4) .
O1' C1' C6' C5' 177(8) .
C2' C1' C6' C5' 0.0 .
O1' C1' C6' C11' -3(8) .
C2' C1' C6' C11' -179.8(4) .
C4' C3' C7' C10' 123(3) .
C2' C3' C7' C10' -52(4) .
C4' C3' C7' C8' -7(4) .
C2' C3' C7' C8' 178(3) .
C4' C3' C7' C9' -123(3) .
C2' C3' C7' C9' 61(4) .
C5' C6' C11' C13' 122(2) .
C1' C6' C11' C13' -59(2) .
C5' C6' C11' C14' 2(2) .
C1' C6' C11' C14' -179(2) .
C5' C6' C11' C12' -118(2) .
C1' C6' C11' C12' 61(2) .
C25 N1 C15' C16' 94.7(13) .
Ni1' N1 C15' C16' -111.1(14) .
C25 N1 C15' C20' -99.9(16) .
Ni1' N1 C15' C20' 54(2) .
C20' C15' C16' C17' 0.0 .
N1 C15' C16' C17' 168(2) .
C20' C15' C16' C21' 179.6(5) .
N1 C15' C16' C21' -12(2) .
C15' C16' C17' C18' 0.0 .
C21' C16' C17' C18' -179.7(4) .
C16' C17' C18' C19' 0.0 .
C17' C18' C19' C20' 0.0 .
C18' C19' C20' C15' 0.0 .
C18' C19' C20' C24' 170(4) .
C16' C15' C20' C19' 0.0 .
N1 C15' C20' C19' -164(3) .
C16' C15' C20' C24' -172(4) .
N1 C15' C20' C24' 25(3) .
C17' C16' C21' C22' -50(3) .
C15' C16' C21' C22' 130(3) .
C17' C16' C21' C23' 69(3) .
C15' C16' C21' C23' -110(3) .
